data_1554064
loop_
_publ_author_name
'Xu, Yijue'
'Viger-Gravel, Jasmine'
'Korobkov, Ilia'
'Bryce, David L.'

_publ_section_title
;
 Mechanochemical Production of Halogen-Bonded Solids Featuring
 P&#x2550;O&#x00B7;&#x00B7;&#x00B7;I--C Motifs and Characterization via
 X-ray Diffraction, Solid-State Multinuclear Magnetic Resonance, and
 Density Functional Theory
;
_journal_issue 48
_journal_name_full 'The Journal of Physical Chemistry C'
_journal_page_first 27104
_journal_paper_doi 10.1021/acs.jpcc.5b09737
_journal_volume 119
_journal_year 2015
_chemical_formula_sum 'C30 H15 F8 I4 O P'
_chemical_formula_weight 1081.99
_space_group_crystal_system monoclinic
_space_group_IT_number 14
_space_group_name_Hall '-P 2ybc'
_space_group_name_H-M_alt 'P 1 21/c 1'
_atom_sites_solution_hydrogens geom
_audit_creation_method SHELXL-2013
_cell_angle_alpha 90
_cell_angle_beta 103.9422(17)
_cell_angle_gamma 90
_cell_formula_units_Z 4
_cell_length_a 9.3190(6)
_cell_length_b 25.4268(18)
_cell_length_c 13.8063(9)
_cell_measurement_reflns_used 9007
_cell_measurement_temperature 200(2)
_cell_measurement_theta_max 28.31
_cell_measurement_theta_min 2.52
_cell_volume 3175.1(4)
_computing_cell_refinement 'APEX II, Bruker (2012)'
_computing_data_collection 'APEX II, Bruker (2012)'
_computing_data_reduction 'XPREP, Bruker (2012)'
_computing_molecular_graphics 'SHELXTL, Bruker (2015)'
_computing_publication_material 'SHELXTL, Bruker (2015)'
_computing_structure_refinement 'SHELXL-2014/7 (Sheldrick, 2014)'
_computing_structure_solution 'SHELXL-2014/7 (Sheldrick, 2014)'
_diffrn_ambient_temperature 200(2)
_diffrn_measured_fraction_theta_full 0.991
_diffrn_measured_fraction_theta_max 0.992
_diffrn_measurement_device_type 'Bruker APEX-II CCD'
_diffrn_measurement_method '\f and \w scans'
_diffrn_radiation_type MoK\a
_diffrn_radiation_wavelength 0.71073
_diffrn_reflns_av_R_equivalents 0.0455
_diffrn_reflns_av_unetI/netI 0.0256
_diffrn_reflns_Laue_measured_fraction_full 0.991
_diffrn_reflns_Laue_measured_fraction_max 0.992
_diffrn_reflns_limit_h_max 12
_diffrn_reflns_limit_h_min -12
_diffrn_reflns_limit_k_max 33
_diffrn_reflns_limit_k_min -33
_diffrn_reflns_limit_l_max 18
_diffrn_reflns_limit_l_min -18
_diffrn_reflns_number 43139
_diffrn_reflns_point_group_measured_fraction_full 0.991
_diffrn_reflns_point_group_measured_fraction_max 0.992
_diffrn_reflns_theta_full 25.242
_diffrn_reflns_theta_max 28.316
_diffrn_reflns_theta_min 1.718
_exptl_absorpt_coefficient_mu 4.048
_exptl_absorpt_correction_T_max 0.7457
_exptl_absorpt_correction_T_min 0.3303
_exptl_absorpt_correction_type multi-scan
_exptl_absorpt_process_details 'SADABS, Bruker (2003)'
_exptl_crystal_colour colourless
_exptl_crystal_density_diffrn 2.264
_exptl_crystal_density_meas ?
_exptl_crystal_description block
_exptl_crystal_F_000 2008
_exptl_crystal_size_max 0.290
_exptl_crystal_size_mid 0.220
_exptl_crystal_size_min 0.160
_refine_diff_density_max 2.944
_refine_diff_density_min -2.057
_refine_diff_density_rms 0.175
_refine_ls_extinction_coef 0.0145(3)
_refine_ls_extinction_expression Fc^*^=kFc[1+0.001xFc^2^\l^3^/sin(2\q)]^-1/4^
_refine_ls_extinction_method SHELXL
_refine_ls_goodness_of_fit_ref 1.044
_refine_ls_hydrogen_treatment constr
_refine_ls_matrix_type full
_refine_ls_number_parameters 398
_refine_ls_number_reflns 7858
_refine_ls_number_restraints 0
_refine_ls_restrained_S_all 1.044
_refine_ls_R_factor_all 0.0353
_refine_ls_R_factor_gt 0.0339
_refine_ls_shift/su_max 0.002
_refine_ls_shift/su_mean 0.000
_refine_ls_structure_factor_coef Fsqd
_refine_ls_weighting_details 'w=1/[\s^2^(Fo^2^)+(0.0461P)^2^+7.1453P] where P=(Fo^2^+2Fc^2^)/3'
_refine_ls_weighting_scheme calc
_refine_ls_wR_factor_gt 0.0850
_refine_ls_wR_factor_ref 0.0864
_reflns_Friedel_coverage 0.000
_reflns_number_gt 7514
_reflns_number_total 7858
_reflns_threshold_expression 'I > 2\s(I)'
_cod_data_source_file jp5b09737_si_005.cif
_cod_data_source_block db138
_cod_depositor_comments
;
The following automatic conversions were performed:

data item '_exptl_crystal_density_meas' value 'n/a' was changed to
'?' -- the value is perceived as not measured.

Automatic conversion script
Id: cif_fix_values 6909 2019-04-08 15:41:33Z antanas 
;
_cod_original_sg_symbol_H-M 'P 21/c'
_cod_database_code 1554064
_shelx_space_group_comment
; 
The symmetry employed for this shelxl refinement is uniquely defined 
by the following loop, which should always be used as a source of 
symmetry information in preference to the above space-group names. 
They are only intended as comments. 
;
_shelx_estimated_absorpt_t_min 0.386
_shelx_estimated_absorpt_t_max 0.564
_shelxl_version_number 2013-4

loop_
_space_group_symop_operation_xyz
'x, y, z'
'-x, y+1/2, -z+1/2'
'-x, -y, -z'
'x, -y-1/2, z-1/2'

loop_
_atom_site_label
_atom_site_type_symbol
_atom_site_fract_x
_atom_site_fract_y
_atom_site_fract_z
_atom_site_U_iso_or_equiv
_atom_site_adp_type
_atom_site_occupancy
_atom_site_site_symmetry_order
_atom_site_calc_flag
_atom_site_refinement_flags_posn
_atom_site_refinement_flags_adp
I1 I 0.86176(2) 0.86495(2) 0.63651(2) 0.02654(8) Uani 1 1 d . .
I2 I 0.41089(2) 0.64155(2) 0.55369(2) 0.03067(8) Uani 1 1 d . .
I3 I 0.00657(3) 0.72065(2) 0.45833(2) 0.05043(10) Uani 1 1 d . .
I4 I -0.74278(3) 0.68766(2) 0.23812(2) 0.04797(10) Uani 1 1 d . .
P5 P 1.12818(8) 0.99472(3) 0.71058(6) 0.02215(15) Uani 1 1 d . .
F1 F 0.9230(2) 0.74321(9) 0.69384(18) 0.0379(5) Uani 1 1 d . .
F2 F 0.7543(2) 0.65782(8) 0.6559(2) 0.0426(5) Uani 1 1 d . .
F3 F 0.3453(2) 0.76291(9) 0.50375(18) 0.0387(5) Uani 1 1 d . .
F4 F 0.5141(2) 0.84839(8) 0.5392(2) 0.0424(5) Uani 1 1 d . .
F5 F -0.2548(3) 0.80376(10) 0.3770(2) 0.0502(6) Uani 1 1 d . .
F6 F -0.5412(3) 0.79106(10) 0.2940(2) 0.0483(6) Uani 1 1 d . .
F7 F -0.4815(3) 0.60688(9) 0.3189(2) 0.0457(6) Uani 1 1 d . .
F8 F -0.1975(3) 0.61938(10) 0.4056(2) 0.0457(6) Uani 1 1 d . .
O1 O 1.0533(3) 0.94753(10) 0.65639(18) 0.0320(5) Uani 1 1 d . .
C1 C 0.7253(3) 0.79851(12) 0.6159(2) 0.0232(5) Uani 1 1 d . .
C2 C 0.7807(3) 0.74915(13) 0.6452(2) 0.0256(6) Uani 1 1 d . .
C3 C 0.6933(3) 0.70445(13) 0.6274(2) 0.0261(6) Uani 1 1 d . .
C4 C 0.5442(3) 0.70792(12) 0.5794(2) 0.0230(5) Uani 1 1 d . .
C5 C 0.4887(3) 0.75733(13) 0.5511(2) 0.0236(6) Uani 1 1 d . .
C6 C 0.5760(3) 0.80179(12) 0.5687(2) 0.0259(6) Uani 1 1 d . .
C7 C -0.2167(4) 0.71199(15) 0.3940(2) 0.0292(6) Uani 1 1 d . .
C8 C -0.3090(4) 0.75456(14) 0.3641(3) 0.0314(7) Uani 1 1 d . .
C9 C -0.4571(4) 0.74808(14) 0.3203(3) 0.0310(7) Uani 1 1 d . .
C10 C -0.5195(3) 0.69873(15) 0.3033(2) 0.0289(6) Uani 1 1 d . .
C11 C -0.4278(4) 0.65594(14) 0.3328(2) 0.0298(6) Uani 1 1 d . .
C12 C -0.2796(4) 0.66241(14) 0.3775(2) 0.0288(6) Uani 1 1 d . .
C13 C 1.0170(3) 1.05353(12) 0.6881(2) 0.0244(6) Uani 1 1 d . .
C14 C 0.9661(4) 1.07100(15) 0.5893(3) 0.0345(7) Uani 1 1 d . .
H14A H 0.9915 1.0522 0.5364 0.041 Uiso 1 1 calc R U
C15 C 0.8796(5) 1.11534(18) 0.5690(3) 0.0435(9) Uani 1 1 d . .
H15A H 0.8456 1.1270 0.5020 0.052 Uiso 1 1 calc R U
C16 C 0.8415(4) 1.14324(17) 0.6456(3) 0.0410(9) Uani 1 1 d . .
H16A H 0.7820 1.1739 0.6310 0.049 Uiso 1 1 calc R U
C17 C 0.8905(4) 1.12617(16) 0.7433(3) 0.0379(8) Uani 1 1 d . .
H17A H 0.8649 1.1452 0.7959 0.046 Uiso 1 1 calc R U
C18 C 0.9768(4) 1.08141(14) 0.7640(2) 0.0301(6) Uani 1 1 d . .
H18A H 1.0090 1.0696 0.8310 0.036 Uiso 1 1 calc R U
C19 C 1.2983(3) 1.01030(12) 0.6770(2) 0.0238(6) Uani 1 1 d . .
C20 C 1.3545(4) 1.06139(13) 0.6828(3) 0.0325(7) Uani 1 1 d . .
H20A H 1.2992 1.0897 0.7003 0.039 Uiso 1 1 calc R U
C21 C 1.4916(4) 1.07070(16) 0.6631(3) 0.0399(8) Uani 1 1 d . .
H21A H 1.5307 1.1054 0.6674 0.048 Uiso 1 1 calc R U
C22 C 1.5709(4) 1.02917(17) 0.6370(3) 0.0412(8) Uani 1 1 d . .
H22A H 1.6653 1.0354 0.6243 0.049 Uiso 1 1 calc R U
C23 C 1.5139(4) 0.97874(16) 0.6291(3) 0.0423(9) Uani 1 1 d . .
H23A H 1.5682 0.9506 0.6099 0.051 Uiso 1 1 calc R U
C24 C 1.3784(4) 0.96910(14) 0.6492(3) 0.0332(7) Uani 1 1 d . .
H24A H 1.3397 0.9344 0.6440 0.040 Uiso 1 1 calc R U
C25 C 1.1748(3) 0.98544(12) 0.8445(2) 0.0240(6) Uani 1 1 d . .
C26 C 1.2850(4) 1.01454(15) 0.9082(3) 0.0335(7) Uani 1 1 d . .
H26A H 1.3426 1.0388 0.8814 0.040 Uiso 1 1 calc R U
C27 C 1.3110(4) 1.00815(15) 1.0108(3) 0.0352(7) Uani 1 1 d . .
H27A H 1.3868 1.0279 1.0538 0.042 Uiso 1 1 calc R U
C28 C 1.2270(4) 0.97309(14) 1.0510(2) 0.0320(7) Uani 1 1 d . .
H28A H 1.2437 0.9694 1.1213 0.038 Uiso 1 1 calc R U
C29 C 1.1186(4) 0.94355(14) 0.9877(3) 0.0337(7) Uani 1 1 d . .
H29A H 1.0616 0.9192 1.0149 0.040 Uiso 1 1 calc R U
C30 C 1.0926(4) 0.94925(13) 0.8849(2) 0.0283(6) Uani 1 1 d . .
H30A H 1.0189 0.9285 0.8421 0.034 Uiso 1 1 calc R U

loop_
_atom_site_aniso_label
_atom_site_aniso_U_11
_atom_site_aniso_U_22
_atom_site_aniso_U_33
_atom_site_aniso_U_23
_atom_site_aniso_U_13
_atom_site_aniso_U_12
I1 0.02478(11) 0.02491(11) 0.03047(12) -0.00361(7) 0.00769(8) -0.00811(7)
I2 0.03048(12) 0.02654(12) 0.03457(13) -0.00139(8) 0.00699(9) -0.01089(7)
I3 0.02487(13) 0.0802(2) 0.04561(16) 0.00117(13) 0.00740(10) -0.01062(12)
I4 0.02422(13) 0.0791(2) 0.03776(14) -0.00348(12) 0.00198(9) 0.00571(11)
P5 0.0235(3) 0.0211(3) 0.0225(3) -0.0010(3) 0.0066(3) -0.0066(3)
F1 0.0192(9) 0.0378(11) 0.0507(13) 0.0033(9) -0.0035(8) -0.0030(8)
F2 0.0344(11) 0.0248(10) 0.0627(15) 0.0091(10) 0.0003(10) 0.0014(8)
F3 0.0191(9) 0.0374(11) 0.0532(13) 0.0053(10) -0.0038(8) -0.0029(8)
F4 0.0331(11) 0.0228(9) 0.0657(15) 0.0078(10) 0.0012(10) 0.0009(8)
F5 0.0613(16) 0.0323(12) 0.0610(16) -0.0052(11) 0.0226(13) -0.0134(11)
F6 0.0533(14) 0.0416(13) 0.0529(14) 0.0089(11) 0.0187(11) 0.0235(11)
F7 0.0418(12) 0.0354(12) 0.0545(14) -0.0084(10) 0.0012(10) -0.0070(9)
F8 0.0381(12) 0.0400(12) 0.0564(14) 0.0077(11) 0.0065(10) 0.0145(10)
O1 0.0358(12) 0.0297(12) 0.0307(11) -0.0051(9) 0.0085(10) -0.0152(10)
C1 0.0208(13) 0.0270(14) 0.0227(13) -0.0019(11) 0.0068(10) -0.0057(11)
C2 0.0202(13) 0.0298(15) 0.0261(14) -0.0005(11) 0.0043(11) -0.0038(11)
C3 0.0242(14) 0.0248(14) 0.0292(15) 0.0032(11) 0.0060(12) 0.0001(11)
C4 0.0224(13) 0.0233(13) 0.0236(13) -0.0008(11) 0.0063(11) -0.0061(11)
C5 0.0151(12) 0.0290(15) 0.0255(14) 0.0009(11) 0.0027(10) -0.0006(10)
C6 0.0256(14) 0.0229(14) 0.0287(15) 0.0021(11) 0.0057(12) -0.0004(11)
C7 0.0234(14) 0.0415(18) 0.0254(14) 0.0005(13) 0.0112(12) -0.0010(12)
C8 0.0387(18) 0.0295(16) 0.0310(16) 0.0013(12) 0.0179(14) -0.0035(13)
C9 0.0332(16) 0.0347(17) 0.0282(15) 0.0026(13) 0.0133(13) 0.0117(13)
C10 0.0219(14) 0.0427(18) 0.0229(14) -0.0028(12) 0.0067(11) 0.0035(13)
C11 0.0301(16) 0.0335(16) 0.0252(14) -0.0029(12) 0.0058(12) 0.0001(13)
C12 0.0239(14) 0.0348(17) 0.0273(15) 0.0037(12) 0.0053(12) 0.0071(12)
C13 0.0210(13) 0.0271(14) 0.0258(14) 0.0023(11) 0.0070(11) -0.0045(11)
C14 0.0371(18) 0.0395(18) 0.0273(16) 0.0045(13) 0.0084(13) 0.0008(14)
C15 0.042(2) 0.048(2) 0.039(2) 0.0174(17) 0.0064(16) 0.0060(17)
C16 0.0319(17) 0.039(2) 0.053(2) 0.0122(16) 0.0120(16) 0.0063(14)
C17 0.0353(18) 0.0375(18) 0.043(2) -0.0009(15) 0.0137(15) 0.0061(15)
C18 0.0283(15) 0.0361(17) 0.0266(15) 0.0011(12) 0.0083(12) 0.0009(13)
C19 0.0249(14) 0.0225(13) 0.0262(14) -0.0003(11) 0.0102(11) -0.0045(11)
C20 0.0318(17) 0.0258(15) 0.0450(19) -0.0048(13) 0.0191(14) -0.0059(12)
C21 0.0354(18) 0.0350(18) 0.055(2) -0.0030(16) 0.0222(17) -0.0128(15)
C22 0.0289(17) 0.049(2) 0.051(2) 0.0020(17) 0.0186(16) -0.0044(15)
C23 0.0357(19) 0.0379(19) 0.058(2) 0.0008(17) 0.0209(18) 0.0093(15)
C24 0.0342(17) 0.0240(15) 0.0441(19) -0.0004(13) 0.0148(15) -0.0002(12)
C25 0.0233(13) 0.0224(13) 0.0262(14) 0.0010(11) 0.0059(11) -0.0013(11)
C26 0.0319(16) 0.0354(17) 0.0309(16) 0.0001(13) 0.0032(13) -0.0088(13)
C27 0.0361(18) 0.0358(18) 0.0294(16) -0.0042(13) -0.0008(13) 0.0003(14)
C28 0.0384(17) 0.0330(16) 0.0235(14) 0.0008(12) 0.0053(12) 0.0122(13)
C29 0.0426(19) 0.0325(17) 0.0297(16) 0.0047(13) 0.0161(14) 0.0008(14)
C30 0.0309(15) 0.0260(14) 0.0298(15) -0.0010(12) 0.0109(12) -0.0044(12)

loop_
_atom_type_symbol
_atom_type_description
_atom_type_scat_dispersion_real
_atom_type_scat_dispersion_imag
_atom_type_scat_source
C C 0.0033 0.0016 'International Tables Vol C Tables 4.2.6.8 and 6.1.1.4'
H H 0.0000 0.0000 'International Tables Vol C Tables 4.2.6.8 and 6.1.1.4'
O O 0.0106 0.0060 'International Tables Vol C Tables 4.2.6.8 and 6.1.1.4'
F F 0.0171 0.0103 'International Tables Vol C Tables 4.2.6.8 and 6.1.1.4'
P P 0.1023 0.0942 'International Tables Vol C Tables 4.2.6.8 and 6.1.1.4'
I I -0.4742 1.8119 'International Tables Vol C Tables 4.2.6.8 and 6.1.1.4'

loop_
_geom_angle_atom_site_label_1
_geom_angle_atom_site_label_2
_geom_angle_atom_site_label_3
_geom_angle
O1 P5 C19 112.44(14)
O1 P5 C13 113.56(15)
C19 P5 C13 106.17(14)
O1 P5 C25 112.01(14)
C19 P5 C25 106.42(14)
C13 P5 C25 105.69(14)
C6 C1 C2 117.0(3)
C6 C1 I1 121.5(2)
C2 C1 I1 121.5(2)
F1 C2 C3 117.7(3)
F1 C2 C1 120.2(3)
C3 C2 C1 122.1(3)
F2 C3 C2 119.1(3)
F2 C3 C4 120.2(3)
C2 C3 C4 120.7(3)
C5 C4 C3 117.1(3)
C5 C4 I2 121.6(2)
C3 C4 I2 121.2(2)
F3 C5 C4 119.6(3)
F3 C5 C6 118.2(3)
C4 C5 C6 122.1(3)
F4 C6 C5 118.7(3)
F4 C6 C1 120.4(3)
C5 C6 C1 121.0(3)
C12 C7 C8 117.1(3)
C12 C7 I3 120.6(3)
C8 C7 I3 122.3(3)
F5 C8 C9 118.3(3)
F5 C8 C7 120.2(3)
C9 C8 C7 121.6(3)
F6 C9 C8 118.7(3)
F6 C9 C10 120.0(3)
C8 C9 C10 121.3(3)
C9 C10 C11 117.4(3)
C9 C10 I4 122.3(3)
C11 C10 I4 120.3(3)
F7 C11 C12 118.3(3)
F7 C11 C10 120.5(3)
C12 C11 C10 121.3(3)
F8 C12 C11 118.2(3)
F8 C12 C7 120.5(3)
C11 C12 C7 121.3(3)
C18 C13 C14 118.8(3)
C18 C13 P5 122.8(2)
C14 C13 P5 118.4(3)
C15 C14 C13 120.1(4)
C14 C15 C16 120.6(4)
C17 C16 C15 119.7(4)
C18 C17 C16 119.9(4)
C17 C18 C13 120.8(3)
C24 C19 C20 119.8(3)
C24 C19 P5 118.0(2)
C20 C19 P5 122.1(2)
C21 C20 C19 119.8(3)
C22 C21 C20 119.6(3)
C23 C22 C21 120.5(3)
C24 C23 C22 120.2(4)
C23 C24 C19 120.0(3)
C26 C25 C30 119.3(3)
C26 C25 P5 122.3(2)
C30 C25 P5 118.3(2)
C27 C26 C25 120.2(3)
C26 C27 C28 120.5(3)
C27 C28 C29 119.4(3)
C30 C29 C28 120.6(3)
C29 C30 C25 120.0(3)

loop_
_geom_bond_atom_site_label_1
_geom_bond_atom_site_label_2
_geom_bond_distance
I1 C1 2.092(3)
I2 C4 2.075(3)
I3 C7 2.068(3)
I4 C10 2.077(3)
P5 O1 1.495(2)
P5 C19 1.800(3)
P5 C13 1.803(3)
P5 C25 1.810(3)
F1 C2 1.343(4)
F2 C3 1.333(4)
F3 C5 1.347(3)
F4 C6 1.338(4)
F5 C8 1.345(4)
F6 C9 1.343(4)
F7 C11 1.340(4)
F8 C12 1.338(4)
C1 C6 1.390(4)
C1 C2 1.380(5)
C2 C3 1.385(4)
C3 C4 1.391(4)
C4 C5 1.379(4)
C5 C6 1.379(4)
C7 C12 1.386(5)
C7 C8 1.382(5)
C8 C9 1.377(5)
C9 C10 1.379(5)
C10 C11 1.383(5)
C11 C12 1.380(5)
C13 C18 1.389(5)
C13 C14 1.404(4)
C14 C15 1.375(6)
C15 C16 1.388(6)
C16 C17 1.386(6)
C17 C18 1.383(5)
C19 C24 1.393(4)
C19 C20 1.396(4)
C20 C21 1.390(5)
C21 C22 1.386(6)
C22 C23 1.382(6)
C23 C24 1.378(5)
C25 C26 1.393(4)
C25 C30 1.397(4)
C26 C27 1.387(5)
C27 C28 1.387(5)
C28 C29 1.387(5)
C29 C30 1.388(5)

loop_
_geom_torsion_atom_site_label_1
_geom_torsion_atom_site_label_2
_geom_torsion_atom_site_label_3
_geom_torsion_atom_site_label_4
_geom_torsion
C6 C1 C2 F1 -178.0(3)
I1 C1 C2 F1 4.4(4)
C6 C1 C2 C3 1.0(5)
I1 C1 C2 C3 -176.6(2)
F1 C2 C3 F2 -2.3(5)
C1 C2 C3 F2 178.7(3)
F1 C2 C3 C4 178.6(3)
C1 C2 C3 C4 -0.4(5)
F2 C3 C4 C5 -179.3(3)
C2 C3 C4 C5 -0.2(5)
F2 C3 C4 I2 1.7(4)
C2 C3 C4 I2 -179.2(2)
C3 C4 C5 F3 179.6(3)
I2 C4 C5 F3 -1.4(4)
C3 C4 C5 C6 0.3(5)
I2 C4 C5 C6 179.3(2)
F3 C5 C6 F4 0.9(5)
C4 C5 C6 F4 -179.9(3)
F3 C5 C6 C1 -179.1(3)
C4 C5 C6 C1 0.2(5)
C2 C1 C6 F4 179.2(3)
I1 C1 C6 F4 -3.2(4)
C2 C1 C6 C5 -0.8(5)
I1 C1 C6 C5 176.8(2)
C12 C7 C8 F5 -179.3(3)
I3 C7 C8 F5 -0.5(4)
C12 C7 C8 C9 0.4(5)
I3 C7 C8 C9 179.2(2)
F5 C8 C9 F6 -1.1(5)
C7 C8 C9 F6 179.2(3)
F5 C8 C9 C10 179.0(3)
C7 C8 C9 C10 -0.8(5)
F6 C9 C10 C11 -179.4(3)
C8 C9 C10 C11 0.6(5)
F6 C9 C10 I4 -0.3(4)
C8 C9 C10 I4 179.7(2)
C9 C10 C11 F7 179.8(3)
I4 C10 C11 F7 0.6(4)
C9 C10 C11 C12 0.0(5)
I4 C10 C11 C12 -179.1(3)
F7 C11 C12 F8 -0.8(5)
C10 C11 C12 F8 179.0(3)
F7 C11 C12 C7 179.9(3)
C10 C11 C12 C7 -0.3(5)
C8 C7 C12 F8 -179.2(3)
I3 C7 C12 F8 1.9(4)
C8 C7 C12 C11 0.2(5)
I3 C7 C12 C11 -178.7(3)
O1 P5 C13 C18 120.6(3)
C19 P5 C13 C18 -115.3(3)
C25 P5 C13 C18 -2.6(3)
O1 P5 C13 C14 -57.8(3)
C19 P5 C13 C14 66.2(3)
C25 P5 C13 C14 179.0(3)
C18 C13 C14 C15 0.8(5)
P5 C13 C14 C15 179.3(3)
C13 C14 C15 C16 -0.1(6)
C14 C15 C16 C17 -0.2(6)
C15 C16 C17 C18 -0.2(6)
C16 C17 C18 C13 0.9(6)
C14 C13 C18 C17 -1.2(5)
P5 C13 C18 C17 -179.6(3)
O1 P5 C19 C24 -30.4(3)
C13 P5 C19 C24 -155.1(3)
C25 P5 C19 C24 92.6(3)
O1 P5 C19 C20 152.8(3)
C13 P5 C19 C20 28.1(3)
C25 P5 C19 C20 -84.2(3)
C24 C19 C20 C21 -1.4(6)
P5 C19 C20 C21 175.3(3)
C19 C20 C21 C22 0.5(6)
C20 C21 C22 C23 0.9(7)
C21 C22 C23 C24 -1.3(7)
C22 C23 C24 C19 0.3(6)
C20 C19 C24 C23 1.1(5)
P5 C19 C24 C23 -175.8(3)
O1 P5 C25 C26 157.9(3)
C19 P5 C25 C26 34.7(3)
C13 P5 C25 C26 -77.9(3)
O1 P5 C25 C30 -24.7(3)
C19 P5 C25 C30 -148.0(3)
C13 P5 C25 C30 99.4(3)
C30 C25 C26 C27 -1.0(5)
P5 C25 C26 C27 176.3(3)
C25 C26 C27 C28 -0.5(6)
C26 C27 C28 C29 1.3(5)
C27 C28 C29 C30 -0.7(5)
C28 C29 C30 C25 -0.8(5)
C26 C25 C30 C29 1.6(5)
P5 C25 C30 C29 -175.8(3)
